data_1509254
loop_
_publ_author_name
'Ana B. Caballero'
'Clotilde Mar\'in'
'Inmaculada Ram\'irez-Mac\'ias'
'Antonio Rodr\'iquez-Di\'eguez'
'Miguel Quir\'os'
'Juan M. Salas'
'Manuel Sanch\'ez-Moreno'

_publ_contact_author_address
;
Departamento de Qu\'imica Inorg\'anica, Facultad de Ciencias,
c/ Severo Ochoa s/n, 18071 Granada, Spain
;
_publ_contact_author_email jsalas@ugr.es
_publ_contact_author_fax '34 958 248526'
_publ_contact_author_name 'Juan M. Salas'
_publ_contact_author_phone '34 958 248525'
_publ_section_title
;
 New Metal Complexes with 1,2,4-Triazolo[1,5-a]Pyrimidines and the
 Chelating Ligand 1,3-Propanediamine
;
_journal_name_full Polyhedron
_journal_page_first 137
_journal_page_last 144
_journal_paper_doi 10.1016/j.poly.2011.11.020
_journal_volume 33
_journal_year 2012
_chemical_formula_sum 'C38 H44 Cl4 N34 O20 Zn2'
_chemical_formula_weight 1569.61
_chemical_name_systematic
;
?
;
_space_group_IT_number 2
_symmetry_cell_setting triclinic
_symmetry_space_group_name_Hall '-P 1'
_symmetry_space_group_name_H-M 'P -1'
_atom_sites_solution_hydrogens geom
_atom_sites_solution_primary direct
_atom_sites_solution_secondary difmap
_audit_creation_method SHELXL-97
_cell_angle_alpha 68.880(5)
_cell_angle_beta 69.730(5)
_cell_angle_gamma 66.269(5)
_cell_formula_units_Z 1
_cell_length_a 10.749(5)
_cell_length_b 12.668(5)
_cell_length_c 13.623(5)
_cell_measurement_reflns_used 7240
_cell_measurement_temperature 293(2)
_cell_measurement_theta_max 27.05
_cell_measurement_theta_min 2.32
_cell_volume 1539.4(11)
_computing_cell_refinement 'Bruker smart'
_computing_data_collection 'Bruker smart'
_computing_data_reduction 'Bruker smart'
_computing_molecular_graphics 'Bruker SHELXTL'
_computing_publication_material 'SHELXL-97 (Sheldrick, 1997)'
_computing_structure_refinement 'SHELXL-97 (Sheldrick, 1997)'
_computing_structure_solution 'SHELXL-97 (Sheldrick, 1990)'
_diffrn_ambient_temperature 293(2)
_diffrn_measured_fraction_theta_full 0.997
_diffrn_measured_fraction_theta_max 0.997
_diffrn_measurement_device_type 'Bruker Axs APEX automatic diffractometer'
_diffrn_measurement_method 'phi and omega scans'
_diffrn_radiation_monochromator graphite
_diffrn_radiation_source 'fine-focus sealed tube'
_diffrn_radiation_type MoK\a
_diffrn_radiation_wavelength 0.71069
_diffrn_reflns_av_R_equivalents 0.0188
_diffrn_reflns_av_sigmaI/netI 0.0211
_diffrn_reflns_limit_h_max 12
_diffrn_reflns_limit_h_min -12
_diffrn_reflns_limit_k_max 15
_diffrn_reflns_limit_k_min -15
_diffrn_reflns_limit_l_max 16
_diffrn_reflns_limit_l_min -16
_diffrn_reflns_number 15269
_diffrn_reflns_theta_full 25.00
_diffrn_reflns_theta_max 25.00
_diffrn_reflns_theta_min 1.65
_exptl_absorpt_coefficient_mu 1.053
_exptl_absorpt_correction_T_max 1.000
_exptl_absorpt_correction_T_min 0.869
_exptl_absorpt_correction_type empirical
_exptl_crystal_colour 'pale yellow'
_exptl_crystal_density_diffrn 1.693
_exptl_crystal_density_method 'not measured'
_exptl_crystal_description prismatic
_exptl_crystal_F_000 798
_exptl_crystal_size_max 0.18
_exptl_crystal_size_mid 0.18
_exptl_crystal_size_min 0.12
_refine_diff_density_max 1.539
_refine_diff_density_min -0.405
_refine_diff_density_rms 0.098
_refine_ls_extinction_method none
_refine_ls_goodness_of_fit_ref 1.091
_refine_ls_hydrogen_treatment mixed
_refine_ls_matrix_type full
_refine_ls_number_parameters 482
_refine_ls_number_reflns 5407
_refine_ls_number_restraints 2
_refine_ls_restrained_S_all 1.091
_refine_ls_R_factor_all 0.0543
_refine_ls_R_factor_gt 0.0499
_refine_ls_shift/su_max 0.000
_refine_ls_shift/su_mean 0.000
_refine_ls_structure_factor_coef Fsqd
_refine_ls_weighting_details 'calc w=1/[\s^2^(Fo^2^)+(0.1069P)^2^+0.9787P] where P=(Fo^2^+2Fc^2^)/3'
_refine_ls_weighting_scheme calc
_refine_ls_wR_factor_gt 0.1555
_refine_ls_wR_factor_ref 0.1610
_reflns_number_gt 4775
_reflns_number_total 5407
_reflns_threshold_expression >2sigma(I)
_cod_data_source_file Compound5.cif
_cod_data_source_block Compound5
_cod_depositor_comments
;
The following automatic conversions were performed:

'_symmetry_cell_setting' value 'Triclinic' changed to 'triclinic'
according to the built-in table from CIF Core dictionary named
'cif_core.dic' version 2.4.1 from 2010-06-29.

Automatic conversion script
Id: cif_fix_values 1891 2012-01-12 08:04:46Z andrius 
;
_cod_original_sg_symbol_H-M P-1
_cod_database_code 1509254

loop_
_symmetry_equiv_pos_as_xyz
'x, y, z'
'-x, -y, -z'

loop_
_atom_site_label
_atom_site_type_symbol
_atom_site_fract_x
_atom_site_fract_y
_atom_site_fract_z
_atom_site_U_iso_or_equiv
_atom_site_adp_type
_atom_site_occupancy
_atom_site_symmetry_multiplicity
_atom_site_calc_flag
_atom_site_refinement_flags
Zn1 Zn 0.15727(4) 0.65129(3) 0.47923(3) 0.03748(17) Uani 1 1 d .
Cl1G Cl 0.12297(10) 0.14612(8) 0.81462(7) 0.0476(2) Uani 1 1 d .
Cl1H Cl 0.31472(11) 0.18487(10) 0.26771(8) 0.0584(3) Uani 1 1 d .
C2A C 0.0791(4) 0.5404(3) 0.7378(3) 0.0399(7) Uani 1 1 d .
H2A H 0.0836 0.4696 0.7285 0.048 Uiso 1 1 calc R
C2B C 0.2422(4) 0.5941(3) 0.2439(3) 0.0421(8) Uani 1 1 d .
H2B H 0.2293 0.5197 0.2756 0.051 Uiso 1 1 calc R
C2C C 0.5892(4) 0.3375(4) 0.2674(3) 0.0498(9) Uani 1 1 d .
H2C H 0.5817 0.2611 0.2953 0.060 Uiso 1 1 calc R
C2D C -0.1638(4) 0.7543(3) 0.4706(3) 0.0453(8) Uani 1 1 d .
H2D H -0.1595 0.8286 0.4638 0.054 Uiso 1 1 calc R
C3AA C 0.0854(3) 0.7157(3) 0.6993(3) 0.0360(7) Uani 1 1 d .
C3D C -0.2854(4) 0.7460(3) 0.4685(3) 0.0487(9) Uani 1 1 d .
H3D H -0.3637 0.8132 0.4604 0.058 Uiso 1 1 calc R
C3AB C 0.2543(4) 0.7623(3) 0.2290(3) 0.0379(7) Uani 1 1 d .
C4D C -0.2887(4) 0.6348(3) 0.4787(3) 0.0445(8) Uani 1 1 d .
H4D H -0.3702 0.6271 0.4765 0.053 Uiso 1 1 calc R
C3AC C 0.5853(3) 0.5071(3) 0.2621(3) 0.0407(8) Uani 1 1 d .
C5A C 0.0748(4) 0.8862(3) 0.7216(3) 0.0491(9) Uani 1 1 d .
H5A H 0.0811 0.9630 0.6924 0.059 Uiso 1 1 calc R
C5B C 0.2878(5) 0.9395(3) 0.1535(3) 0.0536(9) Uani 1 1 d .
H5B H 0.2897 1.0093 0.1604 0.064 Uiso 1 1 calc R
C5C C 0.6034(4) 0.6918(4) 0.1950(3) 0.0507(9) Uani 1 1 d .
H5C H 0.5983 0.7619 0.2060 0.061 Uiso 1 1 calc R
C6A C 0.0422(4) 0.8452(3) 0.8332(3) 0.0486(9) Uani 1 1 d .
H6A H 0.0283 0.8938 0.8759 0.058 Uiso 1 1 calc R
C6B C 0.3188(5) 0.9293(4) 0.0497(3) 0.0530(9) Uani 1 1 d .
H6B H 0.3423 0.9894 -0.0095 0.064 Uiso 1 1 calc R
C6C C 0.6396(4) 0.6848(4) 0.0896(3) 0.0509(9) Uani 1 1 d .
H6C H 0.6585 0.7485 0.0327 0.061 Uiso 1 1 calc R
C6D C -0.0627(3) 0.5541(3) 0.4926(2) 0.0340(7) Uani 1 1 d .
C7A C 0.0302(4) 0.7318(3) 0.8815(3) 0.0421(8) Uani 1 1 d .
C7B C 0.3145(4) 0.8285(3) 0.0342(3) 0.0448(8) Uani 1 1 d .
C7C C 0.6481(4) 0.5818(4) 0.0681(3) 0.0486(9) Uani 1 1 d .
N1A N 0.0493(3) 0.5561(3) 0.8343(2) 0.0415(7) Uani 1 1 d .
N1B N 0.2762(3) 0.6367(3) 0.1371(2) 0.0438(7) Uani 1 1 d .
N1C N 0.6223(3) 0.3845(3) 0.1616(2) 0.0485(7) Uani 1 1 d .
N1D N -0.0496(3) 0.6575(2) 0.4823(2) 0.0363(6) Uani 1 1 d .
N3A N 0.1028(3) 0.6316(2) 0.6529(2) 0.0372(6) Uani 1 1 d .
N3B N 0.2273(3) 0.6652(3) 0.3040(2) 0.0399(6) Uani 1 1 d .
N3C N 0.5670(3) 0.4044(3) 0.3327(2) 0.0479(7) Uani 1 1 d .
N4A N 0.0979(3) 0.8237(3) 0.6525(2) 0.0445(7) Uani 1 1 d .
N4B N 0.2559(4) 0.8601(3) 0.2441(2) 0.0475(7) Uani 1 1 d .
N4C N 0.5746(3) 0.6050(3) 0.2836(3) 0.0485(7) Uani 1 1 d .
N5D N -0.1763(3) 0.5371(2) 0.4918(2) 0.0368(6) Uani 1 1 d .
N8A N 0.0533(3) 0.6697(2) 0.8091(2) 0.0367(6) Uani 1 1 d .
N8B N 0.2832(3) 0.7451(2) 0.1287(2) 0.0378(6) Uani 1 1 d .
N8C N 0.6203(3) 0.4943(3) 0.1589(2) 0.0409(6) Uani 1 1 d .
N71A N 0.0011(4) 0.6788(3) 0.9857(3) 0.0580(9) Uani 1 1 d .
N71B N 0.3364(4) 0.8057(4) -0.0584(3) 0.0618(10) Uani 1 1 d D
N71C N 0.6810(5) 0.5598(4) -0.0272(3) 0.0651(10) Uani 1 1 d .
O1W O 0.3616(3) 0.6211(3) 0.4770(2) 0.0503(7) Uani 1 1 d .
O2G O 0.0579(5) 0.1136(4) 0.9259(3) 0.0995(13) Uani 1 1 d .
O2H O 0.4470(5) 0.1316(5) 0.2888(5) 0.133(2) Uani 1 1 d .
O2W O 0.0915(3) 0.8360(2) 0.4494(2) 0.0460(6) Uani 1 1 d D
O3G O 0.1044(5) 0.2705(3) 0.7805(3) 0.0920(12) Uani 1 1 d .
O3H O 0.3196(9) 0.1879(5) 0.1632(3) 0.158(3) Uani 1 1 d .
O4G O 0.0542(5) 0.1255(4) 0.7553(3) 0.0961(13) Uani 1 1 d .
O4H O 0.2245(4) 0.1222(4) 0.3445(3) 0.0985(13) Uani 1 1 d .
O5G O 0.2653(4) 0.0793(4) 0.7932(4) 0.1194(17) Uani 1 1 d .
O5H O 0.2695(5) 0.3062(4) 0.2729(3) 0.1024(14) Uani 1 1 d .
H12W H 0.389(4) 0.618(4) 0.527(4) 0.048(11) Uiso 1 1 d .
H71B H 0.366(5) 0.859(3) -0.113(3) 0.064(13) Uiso 1 1 d D
H11W H 0.439(4) 0.614(3) 0.417(3) 0.044(10) Uiso 1 1 d .
H71C H 0.689(6) 0.634(5) -0.086(5) 0.092(18) Uiso 1 1 d .
H21W H 0.086(5) 0.870(4) 0.497(3) 0.066(13) Uiso 1 1 d D
H72A H -0.003(5) 0.727(5) 1.029(4) 0.080(15) Uiso 1 1 d .
H71A H -0.025(4) 0.606(4) 1.018(3) 0.042(10) Uiso 1 1 d .
H72B H 0.344(5) 0.728(4) -0.065(4) 0.061(13) Uiso 1 1 d .
H22W H 0.122(5) 0.882(4) 0.382(4) 0.062(13) Uiso 1 1 d .
H72C H 0.676(5) 0.492(5) -0.027(4) 0.062(13) Uiso 1 1 d .

loop_
_atom_site_aniso_label
_atom_site_aniso_U_11
_atom_site_aniso_U_22
_atom_site_aniso_U_33
_atom_site_aniso_U_23
_atom_site_aniso_U_13
_atom_site_aniso_U_12
Zn1 0.0430(3) 0.0405(3) 0.0357(3) -0.01123(18) -0.00959(17) -0.01829(18)
Cl1G 0.0613(6) 0.0449(5) 0.0409(5) -0.0139(4) -0.0125(4) -0.0183(4)
Cl1H 0.0656(6) 0.0657(6) 0.0460(5) -0.0122(4) -0.0066(4) -0.0305(5)
C2A 0.0472(19) 0.0378(17) 0.0401(18) -0.0122(14) -0.0089(14) -0.0180(15)
C2B 0.050(2) 0.0434(19) 0.0386(18) -0.0119(15) -0.0090(15) -0.0206(16)
C2C 0.055(2) 0.053(2) 0.045(2) -0.0089(17) -0.0108(17) -0.0245(18)
C2D 0.053(2) 0.0420(19) 0.0432(19) -0.0130(15) -0.0098(16) -0.0164(16)
C3AA 0.0383(17) 0.0403(17) 0.0330(16) -0.0132(14) -0.0078(13) -0.0131(14)
C3D 0.0418(19) 0.048(2) 0.050(2) -0.0132(16) -0.0118(16) -0.0065(16)
C3AB 0.0426(18) 0.0417(18) 0.0313(16) -0.0093(14) -0.0095(13) -0.0145(14)
C4D 0.0398(18) 0.055(2) 0.0421(19) -0.0129(16) -0.0088(14) -0.0186(16)
C3AC 0.0353(17) 0.057(2) 0.0369(17) -0.0171(16) -0.0081(13) -0.0172(15)
C5A 0.068(2) 0.0394(19) 0.046(2) -0.0138(16) -0.0108(17) -0.0224(17)
C5B 0.071(3) 0.045(2) 0.055(2) -0.0141(17) -0.0134(19) -0.0280(19)
C5C 0.047(2) 0.051(2) 0.059(2) -0.0215(18) -0.0097(17) -0.0159(17)
C6A 0.067(2) 0.0418(19) 0.0435(19) -0.0182(16) -0.0129(17) -0.0171(17)
C6B 0.070(3) 0.048(2) 0.042(2) -0.0012(16) -0.0137(18) -0.0280(19)
C6C 0.054(2) 0.049(2) 0.046(2) -0.0096(17) -0.0098(17) -0.0170(17)
C6D 0.0399(16) 0.0419(17) 0.0249(14) -0.0099(12) -0.0067(12) -0.0173(14)
C7A 0.0474(19) 0.0443(19) 0.0359(18) -0.0159(15) -0.0065(14) -0.0136(15)
C7B 0.050(2) 0.0457(19) 0.0358(18) -0.0082(15) -0.0081(15) -0.0161(16)
C7C 0.047(2) 0.058(2) 0.0387(19) -0.0138(17) -0.0064(15) -0.0169(17)
N1A 0.0525(17) 0.0392(15) 0.0361(15) -0.0097(12) -0.0078(13) -0.0199(13)
N1B 0.0541(17) 0.0452(16) 0.0376(15) -0.0150(13) -0.0079(13) -0.0196(14)
N1C 0.0560(18) 0.0542(18) 0.0413(16) -0.0168(14) -0.0090(13) -0.0214(15)
N1D 0.0398(14) 0.0390(15) 0.0331(14) -0.0112(11) -0.0087(11) -0.0137(12)
N3A 0.0443(15) 0.0390(15) 0.0332(14) -0.0114(11) -0.0080(12) -0.0172(12)
N3B 0.0463(16) 0.0448(16) 0.0331(14) -0.0114(12) -0.0082(12) -0.0187(13)
N3C 0.0523(18) 0.0605(19) 0.0374(15) -0.0157(14) -0.0093(13) -0.0226(15)
N4A 0.0592(18) 0.0400(16) 0.0368(15) -0.0099(12) -0.0103(13) -0.0191(14)
N4B 0.066(2) 0.0437(17) 0.0401(16) -0.0104(13) -0.0145(14) -0.0234(15)
N4C 0.0473(17) 0.0580(19) 0.0448(17) -0.0204(15) -0.0084(14) -0.0169(15)
N5D 0.0384(14) 0.0415(15) 0.0338(14) -0.0100(12) -0.0088(11) -0.0156(12)
N8A 0.0421(15) 0.0370(14) 0.0323(14) -0.0106(11) -0.0061(11) -0.0145(12)
N8B 0.0432(15) 0.0400(15) 0.0324(14) -0.0115(12) -0.0080(12) -0.0141(12)
N8C 0.0418(15) 0.0487(17) 0.0351(15) -0.0118(13) -0.0076(12) -0.0175(13)
N71A 0.088(3) 0.057(2) 0.0354(17) -0.0166(15) -0.0093(16) -0.0292(19)
N71B 0.093(3) 0.062(2) 0.0320(17) -0.0073(16) -0.0050(17) -0.039(2)
N71C 0.099(3) 0.059(2) 0.0367(18) -0.0116(16) -0.0084(18) -0.031(2)
O1W 0.0421(14) 0.085(2) 0.0350(13) -0.0207(13) -0.0079(12) -0.0270(13)
O2G 0.133(4) 0.104(3) 0.0469(19) -0.0197(19) 0.009(2) -0.048(3)
O2H 0.083(3) 0.107(4) 0.177(5) 0.000(3) -0.038(3) -0.024(3)
O2W 0.0634(16) 0.0423(14) 0.0378(14) -0.0102(11) -0.0128(12) -0.0214(12)
O3G 0.132(3) 0.0538(19) 0.097(3) -0.0266(19) -0.011(2) -0.043(2)
O3H 0.342(9) 0.141(4) 0.063(2) -0.006(3) -0.044(4) -0.166(5)
O4G 0.144(4) 0.093(3) 0.093(3) -0.024(2) -0.050(3) -0.060(3)
O4H 0.093(3) 0.112(3) 0.086(3) -0.011(2) 0.007(2) -0.064(2)
O5G 0.074(3) 0.108(3) 0.104(3) 0.008(3) -0.005(2) -0.003(2)
O5H 0.142(4) 0.072(2) 0.089(3) -0.026(2) -0.012(3) -0.038(2)

loop_
_atom_type_symbol
_atom_type_description
_atom_type_scat_dispersion_real
_atom_type_scat_dispersion_imag
_atom_type_scat_source
C C 0.0033 0.0016 'International Tables Vol C Tables 4.2.6.8 and 6.1.1.4'
Cl Cl 0.1484 0.1585 'International Tables Vol C Tables 4.2.6.8 and 6.1.1.4'
N N 0.0061 0.0033 'International Tables Vol C Tables 4.2.6.8 and 6.1.1.4'
O O 0.0106 0.0060 'International Tables Vol C Tables 4.2.6.8 and 6.1.1.4'
Zn Zn 0.2839 1.4301 'International Tables Vol C Tables 4.2.6.8 and 6.1.1.4'
H H 0.0000 0.0000 'International Tables Vol C Tables 4.2.6.8 and 6.1.1.4'

loop_
_geom_angle_atom_site_label_1
_geom_angle_atom_site_label_2
_geom_angle_atom_site_label_3
_geom_angle
_geom_angle_site_symmetry_3
O1W Zn1 O2W 97.08(11) .
O1W Zn1 N3A 88.88(11) .
O2W Zn1 N3A 90.98(10) .
O1W Zn1 N1D 172.18(10) .
O2W Zn1 N1D 90.65(10) .
N3A Zn1 N1D 92.20(10) .
O1W Zn1 N3B 87.45(11) .
O2W Zn1 N3B 90.64(11) .
N3A Zn1 N3B 176.15(10) .
N1D Zn1 N3B 91.28(10) .
O1W Zn1 N5D 96.56(11) 2_566
O2W Zn1 N5D 166.32(11) 2_566
N3A Zn1 N5D 90.36(10) 2_566
N1D Zn1 N5D 75.69(10) 2_566
N3B Zn1 N5D 88.90(10) 2_566
O5G Cl1G O4G 109.6(3) .
O5G Cl1G O2G 111.4(3) .
O4G Cl1G O2G 108.1(3) .
O5G Cl1G O3G 111.0(3) .
O4G Cl1G O3G 106.7(3) .
O2G Cl1G O3G 109.9(2) .
O2H Cl1H O3H 111.2(4) .
O2H Cl1H O4H 109.4(3) .
O3H Cl1H O4H 110.4(3) .
O2H Cl1H O5H 106.5(3) .
O3H Cl1H O5H 107.1(3) .
O4H Cl1H O5H 112.1(3) .
N1A C2A N3A 116.7(3) .
N1A C2A H2A 121.7 .
N3A C2A H2A 121.7 .
N1B C2B N3B 116.2(3) .
N1B C2B H2B 121.9 .
N3B C2B H2B 121.9 .
N1C C2C N3C 117.5(4) .
N1C C2C H2C 121.3 .
N3C C2C H2C 121.3 .
N1D C2D C3D 121.6(3) .
N1D C2D H2D 119.2 .
C3D C2D H2D 119.2 .
N4A C3AA N3A 128.9(3) .
N4A C3AA N8A 123.5(3) .
N3A C3AA N8A 107.6(3) .
C2D C3D C4D 117.9(3) .
C2D C3D H3D 121.0 .
C4D C3D H3D 121.0 .
N4B C3AB N3B 128.6(3) .
N4B C3AB N8B 123.4(3) .
N3B C3AB N8B 108.1(3) .
N5D C4D C3D 121.2(3) .
N5D C4D H4D 119.4 .
C3D C4D H4D 119.4 .
N4C C3AC N3C 128.3(3) .
N4C C3AC N8C 123.7(3) .
N3C C3AC N8C 108.0(3) .
N4A C5A C6A 125.0(3) .
N4A C5A H5A 117.5 .
C6A C5A H5A 117.5 .
N4B C5B C6B 126.4(4) .
N4B C5B H5B 116.8 .
C6B C5B H5B 116.8 .
N4C C5C C6C 125.1(4) .
N4C C5C H5C 117.4 .
C6C C5C H5C 117.4 .
C5A C6A C7A 120.2(3) .
C5A C6A H6A 119.9 .
C7A C6A H6A 119.9 .
C5B C6B C7B 119.4(3) .
C5B C6B H6B 120.3 .
C7B C6B H6B 120.3 .
C5C C6C C7C 120.0(4) .
C5C C6C H6C 120.0 .
C7C C6C H6C 120.0 .
N1D C6D N5D 126.4(3) .
N1D C6D C6D 116.7(3) 2_566
N5D C6D C6D 116.8(3) 2_566
N71A C7A N8A 118.1(3) .
N71A C7A C6A 128.1(3) .
N8A C7A C6A 113.9(3) .
N71B C7B N8B 118.3(3) .
N71B C7B C6B 127.6(4) .
N8B C7B C6B 114.1(3) .
N71C C7C N8C 117.9(4) .
N71C C7C C6C 128.1(4) .
N8C C7C C6C 114.0(3) .
C2A N1A N8A 101.4(3) .
C2B N1B N8B 101.4(3) .
C2C N1C N8C 100.9(3) .
C6D N1D C2D 116.3(3) .
C6D N1D Zn1 115.8(2) .
C2D N1D Zn1 127.8(2) .
C2A N3A C3AA 103.5(3) .
C2A N3A Zn1 131.5(2) .
C3AA N3A Zn1 124.9(2) .
C3AB N3B C2B 103.4(3) .
C3AB N3B Zn1 123.5(2) .
C2B N3B Zn1 132.9(2) .
C2C N3C C3AC 102.9(3) .
C3AA N4A C5A 114.5(3) .
C5B N4B C3AB 114.0(3) .
C3AC N4C C5C 114.2(3) .
C6D N5D C4D 116.5(3) .
C6D N5D Zn1 114.7(2) 2_566
C4D N5D Zn1 128.7(2) 2_566
C3AA N8A N1A 110.8(3) .
C3AA N8A C7A 123.0(3) .
N1A N8A C7A 126.2(3) .
N1B N8B C3AB 111.0(3) .
N1B N8B C7B 126.4(3) .
C3AB N8B C7B 122.6(3) .
C7C N8C N1C 126.3(3) .
C7C N8C C3AC 122.9(3) .
N1C N8C C3AC 110.7(3) .
C7A N71A H72A 111(3) .
C7A N71A H71A 127(2) .
H72A N71A H71A 122(4) .
C7B N71B H71B 112(3) .
C7B N71B H72B 124(3) .
H71B N71B H72B 122(4) .
C7C N71C H71C 110(3) .
C7C N71C H72C 117(3) .
H71C N71C H72C 132(4) .
Zn1 O1W H12W 126(3) .
Zn1 O1W H11W 126(2) .
H12W O1W H11W 107(4) .
Zn1 O2W H21W 122(3) .
Zn1 O2W H22W 120(3) .
H21W O2W H22W 107(4) .

loop_
_geom_bond_atom_site_label_1
_geom_bond_atom_site_label_2
_geom_bond_distance
_geom_bond_site_symmetry_2
Zn1 O1W 2.063(3) .
Zn1 O2W 2.079(3) .
Zn1 N3A 2.176(3) .
Zn1 N1D 2.179(3) .
Zn1 N3B 2.203(3) .
Zn1 N5D 2.208(3) 2_566
Cl1G O5G 1.403(4) .
Cl1G O4G 1.410(4) .
Cl1G O2G 1.416(3) .
Cl1G O3G 1.422(3) .
Cl1H O2H 1.389(5) .
Cl1H O3H 1.393(4) .
Cl1H O4H 1.408(4) .
Cl1H O5H 1.434(4) .
C2A N1A 1.310(4) .
C2A N3A 1.345(4) .
C2A H2A 0.9300 .
C2B N1B 1.329(5) .
C2B N3B 1.353(4) .
C2B H2B 0.9300 .
C2C N1C 1.325(5) .
C2C N3C 1.341(5) .
C2C H2C 0.9300 .
C2D N1D 1.349(5) .
C2D C3D 1.364(5) .
C2D H2D 0.9300 .
C3AA N4A 1.326(4) .
C3AA N3A 1.347(4) .
C3AA N8A 1.367(4) .
C3D C4D 1.379(5) .
C3D H3D 0.9300 .
C3AB N4B 1.334(4) .
C3AB N3B 1.348(4) .
C3AB N8B 1.370(4) .
C4D N5D 1.345(5) .
C4D H4D 0.9300 .
C3AC N4C 1.327(5) .
C3AC N3C 1.353(5) .
C3AC N8C 1.376(4) .
C5A N4A 1.338(5) .
C5A C6A 1.382(5) .
C5A H5A 0.9300 .
C5B N4B 1.321(5) .
C5B C6B 1.378(6) .
C5B H5B 0.9300 .
C5C N4C 1.349(5) .
C5C C6C 1.378(6) .
C5C H5C 0.9300 .
C6A C7A 1.386(5) .
C6A H6A 0.9300 .
C6B C7B 1.387(5) .
C6B H6B 0.9300 .
C6C C7C 1.399(6) .
C6C H6C 0.9300 .
C6D N1D 1.326(4) .
C6D N5D 1.328(4) .
C6D C6D 1.496(6) 2_566
C7A N71A 1.319(5) .
C7A N8A 1.373(4) .
C7B N71B 1.318(5) .
C7B N8B 1.376(4) .
C7C N71C 1.323(5) .
C7C N8C 1.368(5) .
N1A N8A 1.369(4) .
N1B N8B 1.366(4) .
N1C N8C 1.369(4) .
N5D Zn1 2.208(3) 2_566
N71A H72A 0.98(6) .
N71A H71A 0.97(4) .
N71B H71B 0.871(19) .
N71B H72B 0.99(5) .
N71C H71C 1.00(6) .
N71C H72C 0.88(5) .
O1W H12W 0.82(4) .
O1W H11W 0.95(4) .
O2W H21W 0.871(19) .
O2W H22W 0.92(5) .
